data_7009182
loop_
_publ_author_name
'Dawson, David M.'
'Walker, Dennis A.'
'Thornton-Pett, Mark'
'Bochmann, Manfred'

_publ_section_title
;
 Synthesis and reactivity of sterically hindered iminopyrrolato
 complexes of zirconium, iron, cobalt and nickel
;
_journal_issue 4
_journal_name_full 'Journal of the Chemical Society, Dalton Transactions'
_journal_page_first 459
_journal_paper_doi 10.1039/a909125d
_journal_year 2000
_chemical_formula_sum 'C36 H56 N6 Zr'
_chemical_formula_weight 664.09
_chemical_name_systematic
; 
 ? 
;
_space_group_IT_number 14
_symmetry_cell_setting monoclinic
_symmetry_space_group_name_Hall '-P 2ybc'
_symmetry_space_group_name_H-M 'P 1 21/c 1'
_atom_sites_solution_hydrogens geom
_atom_sites_solution_primary direct
_atom_sites_solution_secondary difmap
_audit_creation_method SHELXL-97
_cell_angle_alpha 90.00
_cell_angle_beta 109.5360(4)
_cell_angle_gamma 90.00
_cell_formula_units_Z 4
_cell_length_a 13.54770(10)
_cell_length_b 16.45630(10)
_cell_length_c 18.05230(10)
_cell_measurement_temperature 150(2)
_cell_volume 3792.98(4)
_computing_cell_refinement 'DENZO-SMN (Otwinowski & Minor, 1996)'
_computing_data_collection 'COLLECT (Nonius, 1999)'
_computing_data_reduction 'DENZO-SMN (Otwinowski & Minor, 1996)'
_computing_molecular_graphics 'ORTEX (McArdle, 1995)'
_computing_publication_material 'local program'
_computing_structure_refinement 'SHELXL-97 (Sheldrick, 1997)'
_computing_structure_solution 'SHELXS-97 (Sheldrick, 1990)'
_diffrn_ambient_temperature 150(2)
_diffrn_detector_area_resol_mean 9.091
_diffrn_measured_fraction_theta_full 0.972
_diffrn_measured_fraction_theta_max 0.972
_diffrn_measurement_device_type 'Nonius KappaCCD area detector diffractometer'
_diffrn_measurement_method
;
   Detector set at 30mm from sample with different 2theta offsets 
   1 degree phi exposures for chi=0 degree settings
   1 degree omega exposures for chi=90 degree settings
;
_diffrn_radiation_monochromator graphite
_diffrn_radiation_source 'fine-focus sealed tube'
_diffrn_radiation_type MoK\a
_diffrn_radiation_wavelength 0.71073
_diffrn_reflns_av_R_equivalents 0.0120
_diffrn_reflns_av_sigmaI/netI 0.0189
_diffrn_reflns_limit_h_max 16
_diffrn_reflns_limit_h_min -16
_diffrn_reflns_limit_k_max 20
_diffrn_reflns_limit_k_min -20
_diffrn_reflns_limit_l_max 22
_diffrn_reflns_limit_l_min -22
_diffrn_reflns_number 14177
_diffrn_reflns_theta_full 26.00
_diffrn_reflns_theta_max 26.00
_diffrn_reflns_theta_min 3.90
_exptl_absorpt_coefficient_mu 0.320
_exptl_absorpt_correction_T_max 0.8436
_exptl_absorpt_correction_T_min 0.8189
_exptl_absorpt_correction_type multi-scan
_exptl_absorpt_process_details
;
 Using multiple and symmetry-related data measurements via the program SORTAV
 See R.H. Blessing, Acta Cryst (1995), A51, 33-38 
;
_exptl_crystal_colour yellow
_exptl_crystal_density_diffrn 1.163
_exptl_crystal_density_method 'not measured'
_exptl_crystal_description prism
_exptl_crystal_F_000 1416
_exptl_crystal_size_max 0.65
_exptl_crystal_size_mid 0.65
_exptl_crystal_size_min 0.55
_refine_diff_density_max 0.250
_refine_diff_density_min -0.309
_refine_diff_density_rms 0.036
_refine_ls_extinction_method none
_refine_ls_goodness_of_fit_ref 1.036
_refine_ls_hydrogen_treatment mixed
_refine_ls_matrix_type full
_refine_ls_number_parameters 402
_refine_ls_number_reflns 7244
_refine_ls_number_restraints 0
_refine_ls_restrained_S_all 1.036
_refine_ls_R_factor_all 0.0255
_refine_ls_R_factor_gt 0.0240
_refine_ls_shift/su_max 0.000
_refine_ls_shift/su_mean 0.000
_refine_ls_structure_factor_coef Fsqd
_refine_ls_weighting_details 'calc w=1/[\s^2^(Fo^2^)+(0.0269P)^2^+1.6216P] where P=(Fo^2^+2Fc^2^)/3'
_refine_ls_weighting_scheme calc
_refine_ls_wR_factor_gt 0.0616
_refine_ls_wR_factor_ref 0.0632
_reflns_number_gt 6919
_reflns_number_total 7244
_reflns_threshold_expression >2sigma(I)
_cod_data_source_file a909125d.txt
_cod_data_source_block MB49
_cod_depositor_comments
;
The following automatic conversions were performed:
'_symmetry_cell_setting' value 'Monoclinic' changed to 'monoclinic'
according to '/home/saulius/struct/CIF-dictionaries/cif_core.dic'
dictionary named 'cif_core.dic' version 2.4.1 from 2010-06-29.

Automatic conversion script
Id: cif_fix_enum 1527 2010-12-29 10:47:43Z saulius 
;
_cod_original_sg_symbol_H-M P21/c
_cod_database_code 7009182

loop_
_symmetry_equiv_pos_as_xyz
'x, y, z'
'-x, y+1/2, -z+1/2'
'-x, -y, -z'
'x, -y-1/2, z-1/2'

loop_
_atom_site_label
_atom_site_type_symbol
_atom_site_fract_x
_atom_site_fract_y
_atom_site_fract_z
_atom_site_U_iso_or_equiv
_atom_site_adp_type
_atom_site_occupancy
_atom_site_symmetry_multiplicity
_atom_site_calc_flag
_atom_site_refinement_flags
_atom_site_disorder_assembly
_atom_site_disorder_group
Zr1 Zr 0.196564(8) 0.237621(7) 0.095357(6) 0.02141(5) Uani 1 1 d . . .
N1 N 0.32148(8) 0.33745(6) 0.14679(6) 0.0239(2) Uani 1 1 d . . .
C2 C 0.41155(10) 0.31487(8) 0.19793(7) 0.0255(2) Uani 1 1 d . . .
H2 H 0.4655 0.3536 0.2195 0.031 Uiso 1 1 calc R . .
C3 C 0.42746(10) 0.23203(7) 0.22070(8) 0.0257(3) Uani 1 1 d . . .
N4 N 0.34693(8) 0.17837(6) 0.18537(6) 0.0241(2) Uani 1 1 d . . .
C5 C 0.38295(9) 0.10362(7) 0.21535(7) 0.0235(2) Uani 1 1 d . . .
C6 C 0.48527(10) 0.10916(8) 0.27006(7) 0.0280(3) Uani 1 1 d . . .
H6 H 0.5265 0.0657 0.2991 0.034 Uiso 1 1 calc R . .
C7 C 0.51396(10) 0.19042(8) 0.27328(8) 0.0297(3) Uani 1 1 d . . .
H7 H 0.5788 0.2135 0.3046 0.036 Uiso 1 1 calc R . .
C8 C 0.31979(9) 0.03102(7) 0.18741(7) 0.0243(2) Uani 1 1 d . . .
H8 H 0.2516 0.0371 0.1499 0.029 Uiso 1 1 calc R . .
N9 N 0.35217(8) -0.04059(6) 0.21118(6) 0.0253(2) Uani 1 1 d . . .
C10 C 0.30832(9) 0.42130(7) 0.12082(7) 0.0229(2) Uani 1 1 d . . .
C11 C 0.33001(9) 0.44201(8) 0.05209(7) 0.0256(2) Uani 1 1 d . . .
C12 C 0.31410(10) 0.52271(8) 0.02637(8) 0.0294(3) Uani 1 1 d . . .
H12 H 0.3289 0.5383 -0.0195 0.035 Uiso 1 1 calc R . .
C13 C 0.27701(10) 0.58034(8) 0.06676(8) 0.0285(3) Uani 1 1 d . . .
H13 H 0.2673 0.6349 0.0487 0.034 Uiso 1 1 calc R . .
C14 C 0.25420(10) 0.55844(8) 0.13330(8) 0.0277(3) Uani 1 1 d . . .
H14 H 0.2281 0.5982 0.1601 0.033 Uiso 1 1 calc R . .
C15 C 0.26895(10) 0.47863(8) 0.16178(7) 0.0257(2) Uani 1 1 d . . .
C16 C 0.36972(11) 0.37829(8) 0.00734(8) 0.0333(3) Uani 1 1 d . . .
H16 H 0.3347 0.3257 0.0112 0.040 Uiso 1 1 calc R . .
C17 C 0.34371(15) 0.39737(11) -0.08080(9) 0.0471(4) Uani 1 1 d . . .
H17A H 0.3856 0.4438 -0.0869 0.071 Uiso 1 1 calc R . .
H17B H 0.2691 0.4105 -0.1040 0.071 Uiso 1 1 calc R . .
H17C H 0.3599 0.3499 -0.1075 0.071 Uiso 1 1 calc R . .
C18 C 0.48803(13) 0.36521(11) 0.04510(11) 0.0495(4) Uani 1 1 d . . .
H18A H 0.5245 0.4171 0.0472 0.074 Uiso 1 1 calc R . .
H18B H 0.5119 0.3262 0.0137 0.074 Uiso 1 1 calc R . .
H18C H 0.5033 0.3440 0.0985 0.074 Uiso 1 1 calc R . .
C19 C 0.24820(13) 0.45566(9) 0.23697(8) 0.0381(3) Uani 1 1 d . . .
H19 H 0.2288 0.3968 0.2333 0.046 Uiso 1 1 calc R . .
C20 C 0.15831(14) 0.50383(11) 0.25029(10) 0.0492(4) Uani 1 1 d . . .
H20A H 0.1796 0.5606 0.2619 0.074 Uiso 1 1 calc R . .
H20B H 0.1417 0.4803 0.2946 0.074 Uiso 1 1 calc R . .
H20C H 0.0963 0.5013 0.2028 0.074 Uiso 1 1 calc R . .
C21 C 0.34891(16) 0.46624(13) 0.30793(9) 0.0580(5) Uani 1 1 d . . .
H21A H 0.4062 0.4363 0.2986 0.087 Uiso 1 1 calc R . .
H21B H 0.3377 0.4451 0.3553 0.087 Uiso 1 1 calc R . .
H21C H 0.3670 0.5240 0.3151 0.087 Uiso 1 1 calc R . .
C22 C 0.28519(9) -0.10714(7) 0.17507(7) 0.0241(2) Uani 1 1 d . . .
C23 C 0.22667(10) -0.14606(8) 0.21657(8) 0.0273(3) Uani 1 1 d . . .
C24 C 0.16071(11) -0.21027(8) 0.18006(8) 0.0331(3) Uani 1 1 d . . .
H24 H 0.1201 -0.2364 0.2070 0.040 Uiso 1 1 calc R . .
C25 C 0.15335(11) -0.23656(8) 0.10535(9) 0.0345(3) Uani 1 1 d . . .
H25 H 0.1065 -0.2791 0.0808 0.041 Uiso 1 1 calc R . .
C26 C 0.21489(11) -0.20021(8) 0.06682(8) 0.0321(3) Uani 1 1 d . . .
H26 H 0.2114 -0.2196 0.0164 0.038 Uiso 1 1 calc R . .
C27 C 0.28204(10) -0.13562(8) 0.10048(8) 0.0278(3) Uani 1 1 d . . .
C28 C 0.23115(12) -0.11655(9) 0.29774(8) 0.0362(3) Uani 1 1 d . . .
H28 H 0.2960 -0.0830 0.3197 0.043 Uiso 1 1 calc R . .
C29 C 0.23826(17) -0.18752(12) 0.35469(10) 0.0574(5) Uani 1 1 d . . .
H29A H 0.1717 -0.2172 0.3385 0.086 Uiso 1 1 calc R . .
H29B H 0.2529 -0.1663 0.4080 0.086 Uiso 1 1 calc R . .
H29C H 0.2947 -0.2243 0.3538 0.086 Uiso 1 1 calc R . .
C30 C 0.13739(15) -0.06199(13) 0.29141(12) 0.0612(5) Uani 1 1 d . . .
H30A H 0.1377 -0.0152 0.2579 0.092 Uiso 1 1 calc R . .
H30B H 0.1420 -0.0429 0.3439 0.092 Uiso 1 1 calc R . .
H30C H 0.0724 -0.0928 0.2684 0.092 Uiso 1 1 calc R . .
C31 C 0.34992(12) -0.09977(9) 0.05600(9) 0.0369(3) Uani 1 1 d . . .
H31 H 0.3863 -0.0504 0.0848 0.044 Uiso 1 1 calc R . .
C32 C 0.43290(14) -0.16095(12) 0.05154(12) 0.0552(4) Uani 1 1 d . . .
H32A H 0.4783 -0.1749 0.1048 0.083 Uiso 1 1 calc R . .
H32B H 0.4751 -0.1370 0.0224 0.083 Uiso 1 1 calc R . .
H32C H 0.3984 -0.2102 0.0246 0.083 Uiso 1 1 calc R . .
C33 C 0.28296(19) -0.07464(16) -0.02755(13) 0.0747(6) Uani 1 1 d . . .
H33A H 0.3275 -0.0484 -0.0536 0.112 Uiso 1 1 calc R . .
H33B H 0.2286 -0.0365 -0.0250 0.112 Uiso 1 1 calc R . .
H33C H 0.2500 -0.1229 -0.0574 0.112 Uiso 1 1 calc R . .
N5 N 0.10339(9) 0.18930(8) 0.15264(7) 0.0345(3) Uani 1 1 d . . .
C34 C 0.12922(15) 0.20271(14) 0.23668(10) 0.0563(5) Uani 1 1 d . . .
H34A H 0.0740 0.2351 0.2462 0.084 Uiso 1 1 calc R . .
H34B H 0.1960 0.2318 0.2570 0.084 Uiso 1 1 calc R . .
H34C H 0.1351 0.1503 0.2635 0.084 Uiso 1 1 calc R . .
C35 C 0.00508(14) 0.14597(14) 0.11939(12) 0.0609(5) Uani 1 1 d . . .
H35A H 0.0105 0.0925 0.1444 0.091 Uiso 1 1 calc R . .
H35B H -0.0102 0.1391 0.0627 0.091 Uiso 1 1 calc R . .
H35C H -0.0514 0.1771 0.1286 0.091 Uiso 1 1 calc R . .
N6 N 0.20554(9) 0.17367(7) 0.00107(7) 0.0350(3) Uani 1 1 d . . .
C36 C 0.30661(14) 0.15842(11) -0.00899(11) 0.0482(4) Uani 1 1 d . . .
H36A H 0.3163 0.0998 -0.0132 0.072 Uiso 1 1 calc R . .
H36B H 0.3629 0.1799 0.0364 0.072 Uiso 1 1 calc R . .
H36C H 0.3084 0.1853 -0.0570 0.072 Uiso 1 1 calc R . .
C37 C 0.11758(15) 0.14498(13) -0.06606(10) 0.0592(5) Uani 1 1 d . . .
H37A H 0.1197 0.1714 -0.1141 0.089 Uiso 1 1 calc R . .
H37B H 0.0515 0.1584 -0.0578 0.089 Uiso 1 1 calc R . .
H37C H 0.1227 0.0860 -0.0711 0.089 Uiso 1 1 calc R . .
N7 N 0.09025(9) 0.32573(7) 0.03206(7) 0.0326(2) Uani 1 1 d . . .
C38 C 0.02369(13) 0.37241(11) 0.06512(11) 0.0517(4) Uani 1 1 d . . .
H38A H 0.0513 0.4278 0.0767 0.078 Uiso 1 1 calc R . .
H38B H 0.0226 0.3465 0.1137 0.078 Uiso 1 1 calc R . .
H38C H -0.0476 0.3745 0.0272 0.078 Uiso 1 1 calc R . .
C39 C 0.09009(12) 0.36354(10) -0.04144(11) 0.0497(4) Uani 1 1 d . . .
H39A H 0.0180 0.3673 -0.0778 0.075 Uiso 1 1 calc R . .
H39B H 0.1318 0.3305 -0.0652 0.075 Uiso 1 1 calc R . .
H39C H 0.1204 0.4181 -0.0305 0.075 Uiso 1 1 calc R . .

loop_
_atom_site_aniso_label
_atom_site_aniso_U_11
_atom_site_aniso_U_22
_atom_site_aniso_U_33
_atom_site_aniso_U_23
_atom_site_aniso_U_13
_atom_site_aniso_U_12
Zr1 0.01984(7) 0.01974(8) 0.02279(7) -0.00053(4) 0.00465(5) -0.00054(4)
N1 0.0253(5) 0.0194(5) 0.0264(5) -0.0004(4) 0.0078(4) -0.0012(4)
C2 0.0250(6) 0.0230(6) 0.0273(6) -0.0031(5) 0.0073(5) -0.0028(5)
C3 0.0240(6) 0.0238(6) 0.0271(6) -0.0036(5) 0.0056(5) -0.0037(5)
N4 0.0226(5) 0.0204(5) 0.0270(5) -0.0009(4) 0.0052(4) -0.0005(4)
C5 0.0247(6) 0.0209(6) 0.0249(6) -0.0009(5) 0.0083(5) 0.0006(5)
C6 0.0265(6) 0.0235(6) 0.0292(6) 0.0004(5) 0.0032(5) 0.0020(5)
C7 0.0246(6) 0.0259(6) 0.0322(6) -0.0028(5) 0.0011(5) -0.0010(5)
C8 0.0224(6) 0.0233(6) 0.0254(6) -0.0007(5) 0.0058(5) 0.0001(5)
N9 0.0255(5) 0.0217(5) 0.0268(5) 0.0001(4) 0.0064(4) -0.0012(4)
C10 0.0210(5) 0.0206(6) 0.0250(6) -0.0006(5) 0.0047(4) -0.0029(4)
C11 0.0243(6) 0.0241(6) 0.0290(6) -0.0017(5) 0.0099(5) -0.0031(5)
C12 0.0329(7) 0.0285(6) 0.0285(6) 0.0031(5) 0.0125(5) -0.0042(5)
C13 0.0302(6) 0.0217(6) 0.0311(6) 0.0040(5) 0.0068(5) 0.0000(5)
C14 0.0298(6) 0.0227(6) 0.0302(6) -0.0016(5) 0.0096(5) 0.0016(5)
C15 0.0274(6) 0.0241(6) 0.0248(6) -0.0008(5) 0.0079(5) -0.0021(5)
C16 0.0402(7) 0.0277(7) 0.0389(7) -0.0041(6) 0.0225(6) -0.0040(6)
C17 0.0649(10) 0.0457(9) 0.0401(8) -0.0089(7) 0.0301(8) -0.0049(8)
C18 0.0433(9) 0.0532(10) 0.0621(10) -0.0019(8) 0.0310(8) 0.0080(7)
C19 0.0603(9) 0.0272(7) 0.0351(7) 0.0004(6) 0.0271(7) -0.0002(6)
C20 0.0592(10) 0.0520(10) 0.0493(9) -0.0064(8) 0.0354(8) -0.0047(8)
C21 0.0786(13) 0.0707(12) 0.0246(7) 0.0052(7) 0.0171(8) 0.0275(10)
C22 0.0219(5) 0.0184(5) 0.0285(6) 0.0009(5) 0.0038(5) 0.0021(4)
C23 0.0256(6) 0.0248(6) 0.0306(6) -0.0004(5) 0.0080(5) 0.0003(5)
C24 0.0311(7) 0.0289(7) 0.0410(7) -0.0018(6) 0.0143(6) -0.0060(5)
C25 0.0330(7) 0.0250(7) 0.0424(8) -0.0059(5) 0.0085(6) -0.0065(5)
C26 0.0388(7) 0.0252(6) 0.0303(6) -0.0046(5) 0.0091(6) -0.0002(5)
C27 0.0311(6) 0.0210(6) 0.0306(6) 0.0009(5) 0.0093(5) 0.0008(5)
C28 0.0401(7) 0.0372(7) 0.0339(7) -0.0056(6) 0.0158(6) -0.0106(6)
C29 0.0800(13) 0.0562(11) 0.0368(8) -0.0013(8) 0.0207(8) -0.0278(10)
C30 0.0570(11) 0.0706(13) 0.0629(11) -0.0224(10) 0.0292(9) 0.0041(9)
C31 0.0490(8) 0.0311(7) 0.0357(7) -0.0030(6) 0.0208(6) -0.0080(6)
C32 0.0523(10) 0.0586(11) 0.0661(11) -0.0002(9) 0.0349(9) -0.0005(8)
C33 0.0793(14) 0.0835(15) 0.0602(12) 0.0373(11) 0.0219(11) -0.0037(12)
N5 0.0273(5) 0.0420(7) 0.0334(6) 0.0082(5) 0.0093(5) -0.0007(5)
C34 0.0530(10) 0.0790(13) 0.0404(9) 0.0049(9) 0.0203(8) 0.0006(9)
C35 0.0367(8) 0.0822(14) 0.0600(11) 0.0096(10) 0.0114(8) -0.0174(9)
N6 0.0361(6) 0.0365(6) 0.0305(6) -0.0064(5) 0.0085(5) 0.0048(5)
C36 0.0515(9) 0.0474(9) 0.0528(9) -0.0111(8) 0.0270(8) 0.0046(7)
C37 0.0543(10) 0.0687(12) 0.0409(9) -0.0203(8) -0.0022(8) 0.0098(9)
N7 0.0249(5) 0.0259(5) 0.0398(6) 0.0018(5) 0.0014(5) 0.0002(4)
C38 0.0422(9) 0.0418(9) 0.0563(10) -0.0137(8) -0.0032(7) 0.0160(7)
C39 0.0333(7) 0.0450(9) 0.0605(10) 0.0249(8) 0.0019(7) -0.0058(7)

loop_
_atom_type_symbol
_atom_type_description
_atom_type_scat_dispersion_real
_atom_type_scat_dispersion_imag
_atom_type_scat_source
C C 0.0033 0.0016 'International Tables Vol C Tables 4.2.6.8 and 6.1.1.4'
H H 0.0000 0.0000 'International Tables Vol C Tables 4.2.6.8 and 6.1.1.4'
N N 0.0061 0.0033 'International Tables Vol C Tables 4.2.6.8 and 6.1.1.4'
Zr Zr -2.9673 0.5597 'International Tables Vol C Tables 4.2.6.8 and 6.1.1.4'

loop_
_geom_angle_atom_site_label_1
_geom_angle_atom_site_label_2
_geom_angle_atom_site_label_3
_geom_angle
_geom_angle_site_symmetry_1
_geom_angle_site_symmetry_3
_geom_angle_publ_flag
N6 Zr1 N5 116.19(5) . . ?
N6 Zr1 N7 97.13(5) . . ?
N5 Zr1 N7 96.73(5) . . ?
N6 Zr1 N1 117.44(4) . . ?
N5 Zr1 N1 124.43(4) . . ?
N7 Zr1 N1 90.27(4) . . ?
N6 Zr1 N4 94.77(4) . . ?
N5 Zr1 N4 91.60(4) . . ?
N7 Zr1 N4 160.66(4) . . ?
N1 Zr1 N4 70.69(4) . . ?
C2 N1 C10 118.78(10) . . ?
C2 N1 Zr1 117.59(8) . . ?
C10 N1 Zr1 123.43(7) . . ?
N1 C2 C3 119.38(11) . . ?
N4 C3 C7 110.46(11) . . ?
N4 C3 C2 117.38(11) . . ?
C7 C3 C2 132.15(12) . . ?
C5 N4 C3 105.66(10) . . ?
C5 N4 Zr1 139.39(8) . . ?
C3 N4 Zr1 114.94(8) . . ?
N4 C5 C6 110.87(10) . . ?
N4 C5 C8 120.67(10) . . ?
C6 C5 C8 128.38(11) . . ?
C7 C6 C5 106.71(11) . . ?
C6 C7 C3 106.30(11) . . ?
N9 C8 C5 122.86(11) . . ?
C8 N9 C22 117.21(10) . . ?
C15 C10 C11 121.81(11) . . ?
C15 C10 N1 119.67(11) . . ?
C11 C10 N1 118.42(11) . . ?
C12 C11 C10 117.86(11) . . ?
C12 C11 C16 121.22(11) . . ?
C10 C11 C16 120.91(11) . . ?
C13 C12 C11 121.09(12) . . ?
C14 C13 C12 120.18(12) . . ?
C13 C14 C15 121.13(12) . . ?
C14 C15 C10 117.91(11) . . ?
C14 C15 C19 120.92(11) . . ?
C10 C15 C19 121.10(11) . . ?
C11 C16 C18 111.23(12) . . ?
C11 C16 C17 113.99(12) . . ?
C18 C16 C17 109.36(13) . . ?
C15 C19 C21 109.73(13) . . ?
C15 C19 C20 113.78(12) . . ?
C21 C19 C20 109.86(13) . . ?
C27 C22 C23 120.76(11) . . ?
C27 C22 N9 120.00(11) . . ?
C23 C22 N9 119.17(11) . . ?
C24 C23 C22 118.41(12) . . ?
C24 C23 C28 120.47(12) . . ?
C22 C23 C28 121.05(11) . . ?
C25 C24 C23 121.36(13) . . ?
C26 C25 C24 119.53(12) . . ?
C25 C26 C27 121.50(13) . . ?
C26 C27 C22 118.29(12) . . ?
C26 C27 C31 118.93(12) . . ?
C22 C27 C31 122.78(11) . . ?
C23 C28 C30 110.49(13) . . ?
C23 C28 C29 111.96(13) . . ?
C30 C28 C29 111.16(15) . . ?
C27 C31 C32 110.82(12) . . ?
C27 C31 C33 111.04(14) . . ?
C32 C31 C33 109.19(16) . . ?
C35 N5 C34 111.90(13) . . ?
C35 N5 Zr1 128.24(11) . . ?
C34 N5 Zr1 119.68(10) . . ?
C36 N6 C37 112.24(13) . . ?
C36 N6 Zr1 120.81(10) . . ?
C37 N6 Zr1 126.71(11) . . ?
C38 N7 C39 109.49(13) . . ?
C38 N7 Zr1 123.31(10) . . ?
C39 N7 Zr1 125.53(10) . . ?

loop_
_geom_bond_atom_site_label_1
_geom_bond_atom_site_label_2
_geom_bond_distance
_geom_bond_site_symmetry_2
_geom_bond_publ_flag
Zr1 N6 2.0391(11) . ?
Zr1 N5 2.0417(11) . ?
Zr1 N7 2.0933(11) . ?
Zr1 N1 2.3182(10) . ?
Zr1 N4 2.3510(10) . ?
N1 C2 1.3137(16) . ?
N1 C10 1.4491(15) . ?
C2 C3 1.4194(18) . ?
C3 N4 1.3825(15) . ?
C3 C7 1.4140(18) . ?
N4 C5 1.3667(15) . ?
C5 C6 1.4105(17) . ?
C5 C8 1.4579(17) . ?
C6 C7 1.3884(18) . ?
C8 N9 1.2803(16) . ?
N9 C22 1.4326(15) . ?
C10 C15 1.4089(17) . ?
C10 C11 1.4091(17) . ?
C11 C12 1.3994(18) . ?
C11 C16 1.5273(18) . ?
C12 C13 1.3888(19) . ?
C13 C14 1.3844(18) . ?
C14 C15 1.4001(18) . ?
C15 C19 1.5230(18) . ?
C16 C18 1.533(2) . ?
C16 C17 1.542(2) . ?
C19 C21 1.538(2) . ?
C19 C20 1.538(2) . ?
C22 C27 1.4129(18) . ?
C22 C23 1.4133(18) . ?
C23 C24 1.3985(18) . ?
C23 C28 1.5254(18) . ?
C24 C25 1.388(2) . ?
C25 C26 1.387(2) . ?
C26 C27 1.3989(18) . ?
C27 C31 1.5272(19) . ?
C28 C30 1.528(2) . ?
C28 C29 1.538(2) . ?
C31 C32 1.531(2) . ?
C31 C33 1.534(2) . ?
N5 C35 1.452(2) . ?
N5 C34 1.455(2) . ?
N6 C36 1.4619(19) . ?
N6 C37 1.465(2) . ?
N7 C38 1.456(2) . ?
N7 C39 1.465(2) . ?
